data_1552262
loop_
_publ_author_name
'Cui, Ruixue'
'Wan, Yongyan'
'Ji, Guanfeng'
'Liu, Zhiliang'

_publ_section_title
;
 Highly Selective and Sensitive Fluorescent Sensor Based on Tb3+
 Functionalized MOFs to Determinate Arginine in Urine: A Potential
 Application for Diagnosis of Cystinuria
;
_journal_name_full 'The Analyst'
_journal_paper_doi 10.1039/C9AN01204D
_journal_year 2019
_chemical_formula_sum 'C54 H25 Cd4 N9 O25'
_chemical_formula_weight 1649.43
_space_group_IT_number 33
_space_group_name_Hall 'P 2c -2n'
_space_group_name_H-M_alt 'P n a 21'
_symmetry_cell_setting orthorhombic
_symmetry_space_group_name_Hall 'P 2c -2n'
_symmetry_space_group_name_H-M 'P n a 21'
_atom_sites_solution_hydrogens geom
_atom_sites_solution_primary direct
_atom_sites_solution_secondary difmap
_audit_creation_method SHELXL-97
_audit_update_record
;
2017-10-06 deposited with the CCDC.    2019-08-19 downloaded from the CCDC.
;
_cell_angle_alpha 90.00
_cell_angle_beta 90.00
_cell_angle_gamma 90.00
_cell_formula_units_Z 4
_cell_length_a 20.1853(7)
_cell_length_b 12.0295(6)
_cell_length_c 28.4889(8)
_cell_measurement_reflns_used 6695
_cell_measurement_temperature 293(2)
_cell_measurement_theta_max 71.1880
_cell_measurement_theta_min 3.1080
_cell_volume 6917.6(5)
_computing_structure_refinement 'SHELXL-97 (Sheldrick, 1997)'
_computing_structure_solution 'SHELXS-97 (Sheldrick, 1990)'
_diffrn_ambient_temperature 293(2)
_diffrn_measured_fraction_theta_full 1.000
_diffrn_measured_fraction_theta_max 1.000
_diffrn_measurement_device_type 'Xcalibur, Eos, Gemini'
_diffrn_radiation_monochromator graphite
_diffrn_radiation_source 'fine-focus sealed tube'
_diffrn_radiation_type CuK\a
_diffrn_radiation_wavelength 1.54184
_diffrn_reflns_av_R_equivalents 0.0928
_diffrn_reflns_av_sigmaI/netI 0.1025
_diffrn_reflns_limit_h_max 23
_diffrn_reflns_limit_h_min -24
_diffrn_reflns_limit_k_max 14
_diffrn_reflns_limit_k_min -14
_diffrn_reflns_limit_l_max 28
_diffrn_reflns_limit_l_min -34
_diffrn_reflns_number 38515
_diffrn_reflns_theta_full 67.25
_diffrn_reflns_theta_max 67.25
_diffrn_reflns_theta_min 3.10
_exptl_absorpt_coefficient_mu 10.410
_exptl_absorpt_correction_T_max 0.5294
_exptl_absorpt_correction_T_min 0.4897
_exptl_absorpt_correction_type multi-scan
_exptl_absorpt_process_details sadabs
_exptl_crystal_colour yellow
_exptl_crystal_density_diffrn 1.584
_exptl_crystal_density_method 'not measured'
_exptl_crystal_description block
_exptl_crystal_F_000 3216
_exptl_crystal_size_max 0.08
_exptl_crystal_size_mid 0.07
_exptl_crystal_size_min 0.07
_refine_diff_density_max 2.104
_refine_diff_density_min -0.731
_refine_diff_density_rms 0.133
_refine_ls_abs_structure_details 'Flack H D (1983), Acta Cryst. A39, 876-881'
_refine_ls_abs_structure_Flack 0.419(11)
_refine_ls_extinction_method none
_refine_ls_goodness_of_fit_ref 0.976
_refine_ls_hydrogen_treatment mixed
_refine_ls_matrix_type full
_refine_ls_number_parameters 829
_refine_ls_number_reflns 11273
_refine_ls_number_restraints 2323
_refine_ls_restrained_S_all 0.905
_refine_ls_R_factor_all 0.0806
_refine_ls_R_factor_gt 0.0629
_refine_ls_shift/su_max 0.001
_refine_ls_shift/su_mean 0.000
_refine_ls_structure_factor_coef Fsqd
_refine_ls_weighting_details 'calc w=1/[\s^2^(Fo^2^)+(0.0815P)^2^+0.0000P] where P=(Fo^2^+2Fc^2^)/3'
_refine_ls_weighting_scheme calc
_refine_ls_wR_factor_gt 0.1473
_refine_ls_wR_factor_ref 0.1621
_reflns_number_gt 8691
_reflns_number_total 11273
_reflns_threshold_expression >2sigma(I)
_cod_data_source_file c9an01204d2.cif
_cod_data_source_block exp_6446
_cod_database_code 1552262
_platon_squeeze_void_probe_radius 1.20

loop_
_symmetry_equiv_pos_as_xyz
'x, y, z'
'-x, -y, z+1/2'
'-x+1/2, y+1/2, z+1/2'
'x+1/2, -y+1/2, z'

loop_
_atom_site_label
_atom_site_type_symbol
_atom_site_fract_x
_atom_site_fract_y
_atom_site_fract_z
_atom_site_U_iso_or_equiv
_atom_site_adp_type
_atom_site_occupancy
_atom_site_symmetry_multiplicity
_atom_site_calc_flag
_atom_site_refinement_flags
Cd1 Cd 0.18323(3) 0.57372(6) -0.03610(2) 0.02860(17) Uani 1 1 d U
Cd2 Cd -0.17561(4) 0.09547(6) -0.10291(3) 0.02978(17) Uani 1 1 d U
Cd3 Cd 0.56099(4) -0.22963(7) 0.33240(3) 0.03294(18) Uani 1 1 d U
Cd4 Cd 0.09679(4) 0.78099(7) 0.02980(3) 0.03439(19) Uani 1 1 d U
C1 C 0.2874(6) 0.4636(10) 0.0035(4) 0.039(2) Uani 1 1 d U
C2 C 0.3392(6) 0.4121(11) 0.0320(5) 0.046(2) Uani 1 1 d U
C3 C 0.4068(6) 0.4202(11) 0.0199(4) 0.046(2) Uani 1 1 d U
H3 H 0.4180 0.4589 -0.0072 0.055 Uiso 1 1 calc R
C4 C 0.4576(6) 0.3734(12) 0.0463(4) 0.047(3) Uani 1 1 d U
C5 C 0.5274(8) 0.3891(14) 0.0355(6) 0.068(3) Uani 1 1 d U
C6 C 0.4424(7) 0.3207(13) 0.0877(5) 0.055(3) Uani 1 1 d U
H6 H 0.4756 0.2931 0.1071 0.066 Uiso 1 1 calc R
C7 C 0.3733(6) 0.3094(11) 0.1004(4) 0.046(2) Uani 1 1 d U
C8 C 0.3244(7) 0.3533(12) 0.0733(4) 0.048(2) Uani 1 1 d U
H8 H 0.2804 0.3443 0.0822 0.058 Uiso 1 1 calc R
C9 C 0.3537(7) 0.2487(12) 0.1437(5) 0.050(2) Uani 1 1 d U
C10 C 0.3548(6) 0.1702(12) 0.2092(4) 0.047(2) Uani 1 1 d U
C11 C 0.3747(6) 0.1240(11) 0.2557(4) 0.043(2) Uani 1 1 d U
C12 C 0.4414(6) 0.1056(10) 0.2650(4) 0.043(2) Uani 1 1 d U
H12 H 0.4735 0.1289 0.2437 0.052 Uiso 1 1 calc R
C13 C 0.4599(6) 0.0528(10) 0.3060(4) 0.041(2) Uani 1 1 d U
C14 C 0.5328(6) 0.0211(11) 0.3133(5) 0.049(3) Uani 1 1 d U
C15 C 0.4140(5) 0.0158(10) 0.3383(4) 0.038(2) Uani 1 1 d U
H15 H 0.4270 -0.0195 0.3658 0.046 Uiso 1 1 calc R
C16 C 0.3475(5) 0.0333(10) 0.3281(4) 0.038(2) Uani 1 1 d U
C17 C 0.2920(6) -0.0061(10) 0.3602(4) 0.039(2) Uani 1 1 d U
C18 C 0.3285(6) 0.0860(10) 0.2866(4) 0.039(2) Uani 1 1 d U
H18 H 0.2837 0.0953 0.2799 0.047 Uiso 1 1 calc R
C19 C -0.1286(6) 0.2830(10) -0.0576(4) 0.038(2) Uani 1 1 d U
C20 C -0.1060(6) 0.3679(10) -0.0224(4) 0.040(2) Uani 1 1 d U
C21 C -0.1487(6) 0.4066(10) 0.0138(4) 0.037(2) Uani 1 1 d U
H21 H -0.1922 0.3818 0.0155 0.044 Uiso 1 1 calc R
C22 C -0.1250(6) 0.4809(10) 0.0461(4) 0.036(2) Uani 1 1 d U
C23 C -0.0605(5) 0.5215(11) 0.0437(4) 0.038(2) Uani 1 1 d U
H23 H -0.0451 0.5724 0.0657 0.046 Uiso 1 1 calc R
C24 C -0.0197(6) 0.4840(10) 0.0076(4) 0.037(2) Uani 1 1 d U
C25 C 0.0531(6) 0.5292(11) 0.0049(4) 0.043(2) Uani 1 1 d U
C26 C -0.0432(6) 0.4100(10) -0.0253(4) 0.039(2) Uani 1 1 d U
H26 H -0.0159 0.3882 -0.0499 0.046 Uiso 1 1 calc R
C27 C -0.1669(6) 0.5224(10) 0.0855(4) 0.037(2) Uani 1 1 d U
C28 C -0.1935(6) 0.5902(10) 0.1508(4) 0.035(2) Uani 1 1 d U
C29 C -0.1926(5) 0.6416(10) 0.1986(4) 0.035(2) Uani 1 1 d U
C30 C -0.2500(6) 0.6683(10) 0.2225(4) 0.037(2) Uani 1 1 d U
H30 H -0.2908 0.6566 0.2082 0.044 Uiso 1 1 calc R
C31 C -0.2476(5) 0.7129(10) 0.2680(4) 0.036(2) Uani 1 1 d U
C32 C -0.3092(6) 0.7411(10) 0.2952(4) 0.035(2) Uani 1 1 d U
C33 C -0.1862(6) 0.7281(10) 0.2889(4) 0.038(2) Uani 1 1 d U
H33 H -0.1840 0.7539 0.3197 0.046 Uiso 1 1 calc R
C34 C -0.1275(6) 0.7054(11) 0.2647(4) 0.041(2) Uani 1 1 d U
C35 C -0.0619(6) 0.7258(11) 0.2891(5) 0.042(2) Uani 1 1 d U
C36 C -0.1326(6) 0.6618(11) 0.2202(4) 0.041(2) Uani 1 1 d U
H36 H -0.0938 0.6453 0.2039 0.049 Uiso 1 1 calc R
C37 C 0.1321(6) 0.7569(10) -0.0839(4) 0.033(2) Uani 1 1 d U
C38 C 0.1038(5) 0.8433(9) -0.1191(4) 0.031(2) Uani 1 1 d U
C39 C 0.1365(6) 0.8658(10) -0.1608(4) 0.040(2) Uani 1 1 d U
H39 H 0.1775 0.8335 -0.1669 0.048 Uiso 1 1 calc R
C40 C 0.1079(5) 0.9365(10) -0.1929(4) 0.037(2) Uani 1 1 d U
C41 C 0.0431(6) 0.9825(10) -0.1847(4) 0.039(2) Uani 1 1 d U
H41 H 0.0222 1.0254 -0.2075 0.047 Uiso 1 1 calc R
C42 C 0.0125(5) 0.9616(10) -0.1422(4) 0.035(2) Uani 1 1 d U
C43 C -0.0545(5) 1.0113(9) -0.1336(4) 0.029(2) Uani 1 1 d U
C44 C 0.0432(5) 0.8903(10) -0.1094(4) 0.037(2) Uani 1 1 d U
H44 H 0.0223 0.8751 -0.0810 0.044 Uiso 1 1 calc R
C45 C 0.1401(5) 0.9686(10) -0.2368(4) 0.035(2) Uani 1 1 d U
C46 C 0.1628(6) 1.0350(11) -0.3038(4) 0.041(2) Uani 1 1 d U
C47 C 0.1597(6) 1.0889(11) -0.3494(4) 0.038(2) Uani 1 1 d U
C48 C 0.2178(6) 1.1248(10) -0.3710(4) 0.039(2) Uani 1 1 d U
H48 H 0.2581 1.1182 -0.3554 0.046 Uiso 1 1 calc R
C49 C 0.2155(5) 1.1704(10) -0.4158(4) 0.034(2) Uani 1 1 d U
C50 C 0.2794(6) 1.2070(10) -0.4382(4) 0.037(2) Uani 1 1 d U
C51 C 0.1556(5) 1.1872(10) -0.4377(4) 0.037(2) Uani 1 1 d U
H51 H 0.1541 1.2205 -0.4671 0.044 Uiso 1 1 calc R
C52 C 0.0975(5) 1.1545(10) -0.4158(4) 0.037(2) Uani 1 1 d U
C53 C 0.0320(6) 1.1736(11) -0.4402(4) 0.041(2) Uani 1 1 d U
C54 C 0.0998(6) 1.1060(11) -0.3710(4) 0.043(2) Uani 1 1 d U
H54 H 0.0608 1.0855 -0.3560 0.051 Uiso 1 1 calc R
N1 N 0.3971(6) 0.2172(9) 0.1784(4) 0.049(2) Uani 1 1 d U
N2 N 0.2931(7) 0.2184(11) 0.1536(4) 0.061(3) Uani 1 1 d U
N3 N 0.2933(6) 0.1667(11) 0.1954(4) 0.060(2) Uani 1 1 d U
H3A H 0.2601 0.1377 0.2099 0.072 Uiso 1 1 calc R
N4 N -0.1417(4) 0.5652(9) 0.1260(3) 0.0379(19) Uani 1 1 d U
N5 N -0.2336(5) 0.5234(9) 0.0857(4) 0.047(2) Uani 1 1 d U
H5 H -0.2601 0.5012 0.0640 0.056 Uiso 1 1 calc R
N6 N -0.2493(5) 0.5682(9) 0.1285(3) 0.043(2) Uani 1 1 d U
N7 N 0.1133(4) 1.0145(8) -0.2744(3) 0.0348(18) Uani 1 1 d U
N8 N 0.2210(5) 1.0110(10) -0.2841(4) 0.053(2) Uani 1 1 d U
N9 N 0.2050(5) 0.9649(10) -0.2413(4) 0.054(2) Uani 1 1 d U
H9 H 0.2325 0.9385 -0.2211 0.065 Uiso 1 1 calc R
O1 O 0.3010(4) 0.5130(7) -0.0343(3) 0.0425(17) Uani 1 1 d U
O2 O 0.2293(4) 0.4595(7) 0.0193(3) 0.0483(19) Uani 1 1 d U
O3 O 0.2327(4) 0.0036(8) 0.3453(3) 0.048(2) Uani 1 1 d U
O4 O 0.3080(4) -0.0544(7) 0.3979(3) 0.0402(17) Uani 1 1 d U
O5 O 0.5503(4) -0.0473(8) 0.3451(3) 0.053(2) Uani 1 1 d U
O6 O 0.5742(5) 0.0698(11) 0.2877(5) 0.094(4) Uani 1 1 d U
H6A H 0.6178 0.0434 0.2954 0.141 Uiso 1 1 d R
O7 O 0.5728(7) 0.3674(14) 0.0645(6) 0.125(5) Uani 1 1 d U
O8 O 0.5412(6) 0.4258(12) -0.0051(5) 0.100(4) Uani 1 1 d U
H8A H 0.5885 0.4324 -0.0077 0.150 Uiso 1 1 d R
O9 O 0.3278(4) 1.2308(7) -0.4119(3) 0.0438(19) Uani 1 1 d U
O10 O 0.2833(4) 1.2149(6) -0.4813(2) 0.0365(18) Uani 1 1 d U
O11 O 0.0298(4) 1.2050(8) -0.4823(3) 0.050(2) Uani 1 1 d U
O12 O -0.0194(4) 1.1599(8) -0.4177(3) 0.054(2) Uani 1 1 d U
O13 O -0.0762(4) 1.0797(6) -0.1608(3) 0.0410(18) Uani 1 1 d U
O14 O -0.0878(4) 0.9738(7) -0.0993(3) 0.0461(19) Uani 1 1 d U
O15 O 0.0982(4) 0.7385(7) -0.0487(3) 0.0457(18) Uani 1 1 d U
O16 O 0.1846(4) 0.7093(7) -0.0923(3) 0.0373(17) Uani 1 1 d U
O17 O 0.0719(4) 0.5920(7) 0.0361(3) 0.0422(18) Uani 1 1 d U
O18 O 0.0841(4) 0.4974(8) -0.0303(4) 0.056(2) Uani 1 1 d U
O19 O -0.0843(4) 0.2518(7) -0.0874(3) 0.0463(19) Uani 1 1 d U
H19 H -0.1035 0.1978 -0.1082 0.069 Uiso 1 1 d R
O20 O -0.1833(4) 0.2413(7) -0.0531(3) 0.0440(19) Uani 1 1 d U
O21 O -0.3638(4) 0.7466(8) 0.2717(3) 0.048(2) Uani 1 1 d U
H21A H -0.3993 0.7651 0.2927 0.072 Uiso 1 1 d R
O22 O -0.3062(4) 0.7505(7) 0.3386(3) 0.047(2) Uani 1 1 d U
O23 O -0.0587(4) 0.7511(7) 0.3312(4) 0.055(2) Uani 1 1 d U
O24 O -0.0096(4) 0.7066(8) 0.2661(3) 0.054(2) Uani 1 1 d U
O25 O 0.1529(5) 0.9449(8) 0.0165(4) 0.070(3) Uani 1 1 d U

loop_
_atom_site_aniso_label
_atom_site_aniso_U_11
_atom_site_aniso_U_22
_atom_site_aniso_U_33
_atom_site_aniso_U_23
_atom_site_aniso_U_13
_atom_site_aniso_U_12
Cd1 0.0278(4) 0.0396(4) 0.0184(3) 0.0033(3) -0.0008(3) 0.0057(3)
Cd2 0.0285(4) 0.0384(4) 0.0224(3) -0.0042(3) 0.0012(3) -0.0010(3)
Cd3 0.0286(4) 0.0419(4) 0.0283(4) 0.0033(3) -0.0004(3) 0.0034(3)
Cd4 0.0312(4) 0.0476(5) 0.0244(3) 0.0008(3) 0.0015(3) 0.0078(3)
C1 0.038(5) 0.052(5) 0.026(4) 0.006(4) -0.012(4) 0.011(4)
C2 0.051(5) 0.055(5) 0.031(4) -0.002(4) -0.006(5) 0.009(4)
C3 0.041(5) 0.063(5) 0.033(5) 0.012(4) 0.000(4) 0.006(4)
C4 0.036(5) 0.064(6) 0.042(5) 0.004(5) -0.003(4) 0.013(5)
C5 0.054(6) 0.080(7) 0.071(7) 0.015(6) -0.005(6) 0.021(6)
C6 0.047(5) 0.071(5) 0.049(5) 0.008(5) -0.010(5) 0.017(5)
C7 0.047(5) 0.058(5) 0.033(4) 0.010(4) 0.000(4) 0.011(4)
C8 0.048(5) 0.061(5) 0.035(4) 0.002(4) -0.006(4) 0.003(4)
C9 0.050(5) 0.062(5) 0.039(5) 0.011(4) -0.009(4) 0.002(5)
C10 0.045(5) 0.057(5) 0.039(5) 0.004(4) -0.002(4) -0.003(5)
C11 0.044(4) 0.051(5) 0.036(4) 0.002(4) -0.003(4) 0.002(4)
C12 0.047(5) 0.044(5) 0.039(4) 0.010(4) -0.004(4) -0.006(4)
C13 0.044(5) 0.043(5) 0.037(4) -0.004(4) 0.008(4) -0.011(4)
C14 0.041(5) 0.052(5) 0.055(5) 0.004(5) 0.005(5) 0.005(5)
C15 0.040(4) 0.038(4) 0.037(4) 0.002(4) 0.001(4) -0.010(4)
C16 0.034(4) 0.045(5) 0.035(4) -0.004(4) 0.001(4) -0.002(4)
C17 0.041(5) 0.050(5) 0.026(4) -0.010(4) 0.006(4) -0.015(5)
C18 0.041(4) 0.047(5) 0.029(4) 0.001(4) -0.004(4) -0.004(4)
C19 0.047(5) 0.040(5) 0.027(4) 0.003(4) 0.000(4) -0.001(4)
C20 0.048(5) 0.047(5) 0.026(4) 0.002(4) 0.003(4) -0.007(4)
C21 0.032(4) 0.049(5) 0.030(4) 0.001(4) 0.003(4) 0.001(4)
C22 0.037(4) 0.050(5) 0.022(4) -0.003(4) 0.014(4) -0.003(4)
C23 0.033(4) 0.052(5) 0.029(4) 0.001(4) -0.002(4) -0.014(4)
C24 0.040(5) 0.039(5) 0.033(4) 0.000(4) 0.002(4) -0.002(4)
C25 0.037(5) 0.056(5) 0.037(5) 0.004(4) 0.007(4) 0.002(4)
C26 0.042(4) 0.047(5) 0.027(4) -0.008(4) 0.006(4) 0.003(4)
C27 0.042(5) 0.047(5) 0.024(4) 0.000(4) 0.002(4) -0.004(4)
C28 0.036(4) 0.049(5) 0.022(4) 0.007(4) 0.004(4) 0.007(4)
C29 0.031(4) 0.049(5) 0.025(4) 0.005(4) 0.005(4) 0.003(4)
C30 0.034(4) 0.046(5) 0.031(4) 0.002(4) -0.009(4) 0.002(4)
C31 0.030(4) 0.049(5) 0.030(4) 0.008(4) 0.008(4) 0.001(4)
C32 0.033(5) 0.044(5) 0.030(5) 0.002(4) 0.011(4) -0.002(4)
C33 0.036(4) 0.052(5) 0.026(4) 0.001(4) 0.006(4) 0.002(4)
C34 0.035(4) 0.053(5) 0.036(4) 0.012(4) 0.004(4) 0.008(4)
C35 0.032(5) 0.049(5) 0.044(5) 0.008(5) -0.004(5) 0.006(5)
C36 0.040(4) 0.053(5) 0.029(4) 0.007(4) 0.008(4) 0.004(4)
C37 0.033(4) 0.047(5) 0.020(4) 0.003(4) -0.002(4) 0.008(4)
C38 0.032(4) 0.039(5) 0.021(4) 0.006(4) -0.003(4) 0.007(4)
C39 0.033(4) 0.050(5) 0.037(4) 0.011(4) 0.005(4) 0.011(4)
C40 0.027(4) 0.053(5) 0.031(4) 0.010(4) 0.000(4) 0.007(4)
C41 0.036(4) 0.045(5) 0.036(4) 0.015(4) 0.003(4) 0.010(4)
C42 0.030(4) 0.043(5) 0.031(4) 0.001(4) 0.001(4) 0.008(4)
C43 0.028(5) 0.033(5) 0.025(4) -0.001(4) -0.003(4) 0.008(4)
C44 0.036(4) 0.050(5) 0.025(4) 0.004(4) 0.002(4) 0.002(4)
C45 0.027(4) 0.052(5) 0.027(4) 0.008(4) 0.006(4) 0.005(4)
C46 0.034(4) 0.054(5) 0.037(4) 0.002(4) 0.005(4) 0.003(4)
C47 0.031(4) 0.053(5) 0.029(4) 0.000(4) 0.003(4) 0.003(4)
C48 0.034(4) 0.054(5) 0.029(4) -0.002(4) 0.002(4) -0.001(4)
C49 0.031(4) 0.048(5) 0.024(4) -0.006(4) -0.002(4) 0.003(4)
C50 0.028(5) 0.048(5) 0.034(4) 0.001(4) 0.014(4) -0.004(4)
C51 0.033(4) 0.050(5) 0.027(4) -0.004(4) 0.001(4) 0.005(4)
C52 0.032(4) 0.056(5) 0.022(4) -0.006(4) -0.009(4) -0.003(4)
C53 0.027(5) 0.057(5) 0.038(5) 0.000(5) 0.002(4) 0.007(5)
C54 0.029(4) 0.060(5) 0.040(4) -0.003(4) 0.005(4) -0.004(4)
N1 0.053(5) 0.057(5) 0.036(4) 0.009(4) -0.004(4) 0.006(4)
N2 0.062(5) 0.076(6) 0.044(5) 0.015(5) 0.000(5) 0.000(5)
N3 0.061(5) 0.073(5) 0.045(5) 0.017(5) -0.009(5) -0.007(5)
N4 0.030(4) 0.058(5) 0.026(4) 0.000(4) 0.007(3) -0.007(4)
N5 0.039(4) 0.066(5) 0.036(4) -0.007(4) -0.003(4) -0.011(4)
N6 0.041(4) 0.063(5) 0.026(4) -0.004(4) 0.012(4) -0.006(4)
N7 0.029(4) 0.048(4) 0.027(4) 0.014(3) 0.004(3) 0.004(4)
N8 0.042(5) 0.069(5) 0.049(5) 0.018(4) 0.017(4) 0.013(4)
N9 0.045(4) 0.067(5) 0.050(5) 0.027(4) 0.002(4) 0.009(4)
O1 0.043(4) 0.054(4) 0.031(3) 0.002(4) -0.010(3) 0.010(3)
O2 0.040(4) 0.063(4) 0.042(4) 0.007(4) -0.004(3) 0.009(4)
O3 0.038(4) 0.061(5) 0.046(4) 0.002(4) -0.001(4) -0.011(4)
O4 0.049(4) 0.044(4) 0.028(4) 0.002(3) -0.001(4) -0.006(3)
O5 0.056(5) 0.050(5) 0.054(5) -0.010(4) -0.011(4) 0.015(4)
O6 0.042(6) 0.109(9) 0.131(10) 0.048(8) 0.018(6) 0.003(6)
O7 0.081(8) 0.150(11) 0.144(11) 0.033(10) -0.025(9) 0.017(8)
O8 0.056(6) 0.132(10) 0.112(9) 0.028(8) 0.014(7) 0.004(7)
O9 0.039(4) 0.052(5) 0.040(4) 0.002(4) -0.003(4) -0.005(4)
O10 0.042(4) 0.043(4) 0.024(4) 0.000(3) 0.012(3) 0.006(3)
O11 0.030(4) 0.074(5) 0.047(5) 0.007(4) -0.004(4) 0.008(4)
O12 0.043(4) 0.078(6) 0.041(4) 0.016(4) 0.003(4) 0.007(4)
O13 0.039(4) 0.040(4) 0.045(4) 0.001(3) -0.005(4) -0.002(3)
O14 0.035(4) 0.055(5) 0.049(4) 0.002(4) 0.007(4) 0.013(3)
O15 0.047(4) 0.055(4) 0.036(4) 0.010(3) -0.004(3) 0.008(3)
O16 0.037(4) 0.042(4) 0.033(4) 0.011(3) -0.005(3) 0.013(3)
O17 0.040(4) 0.045(4) 0.041(4) -0.002(3) -0.004(3) -0.004(3)
O18 0.048(4) 0.066(4) 0.053(4) -0.007(4) 0.011(4) -0.001(4)
O19 0.054(4) 0.054(4) 0.031(4) -0.013(3) 0.001(3) -0.001(4)
O20 0.048(4) 0.048(4) 0.036(4) -0.004(3) -0.010(4) -0.003(4)
O21 0.038(4) 0.068(5) 0.038(4) 0.006(4) 0.008(4) 0.002(4)
O22 0.046(4) 0.056(5) 0.038(4) -0.009(4) 0.008(4) -0.002(4)
O23 0.046(4) 0.066(5) 0.053(4) -0.005(4) -0.014(4) 0.002(4)
O24 0.039(4) 0.065(5) 0.059(5) 0.012(4) -0.002(4) -0.007(4)
O25 0.064(6) 0.056(6) 0.089(8) 0.019(5) 0.001(6) -0.005(5)

loop_
_atom_type_symbol
_atom_type_description
_atom_type_scat_dispersion_real
_atom_type_scat_dispersion_imag
_atom_type_scat_source
C C 0.0181 0.0091 'International Tables Vol C Tables 4.2.6.8 and 6.1.1.4'
H H 0.0000 0.0000 'International Tables Vol C Tables 4.2.6.8 and 6.1.1.4'
N N 0.0311 0.0180 'International Tables Vol C Tables 4.2.6.8 and 6.1.1.4'
O O 0.0492 0.0322 'International Tables Vol C Tables 4.2.6.8 and 6.1.1.4'
Cd Cd 0.1185 4.6533 'International Tables Vol C Tables 4.2.6.8 and 6.1.1.4'

loop_
_geom_angle_atom_site_label_1
_geom_angle_atom_site_label_2
_geom_angle_atom_site_label_3
_geom_angle
_geom_angle_site_symmetry_1
_geom_angle_site_symmetry_3
O18 Cd1 O16 111.1(3) . .
O18 Cd1 O2 93.9(3) . .
O16 Cd1 O2 155.0(3) . .
O18 Cd1 O10 120.0(3) . 3_545
O16 Cd1 O10 87.0(3) . 3_545
O2 Cd1 O10 82.1(3) . 3_545
O18 Cd1 O4 82.0(3) . 3_554
O16 Cd1 O4 84.8(3) . 3_554
O2 Cd1 O4 97.0(3) . 3_554
O10 Cd1 O4 158.0(3) 3_545 3_554
O18 Cd1 O1 137.9(3) . .
O16 Cd1 O1 102.3(3) . .
O2 Cd1 O1 54.6(3) . .
O10 Cd1 O1 85.7(3) 3_545 .
O4 Cd1 O1 76.1(3) 3_554 .
O18 Cd1 O15 74.6(3) . .
O16 Cd1 O15 51.5(3) . .
O2 Cd1 O15 143.8(3) . .
O10 Cd1 O15 75.0(3) 3_545 .
O4 Cd1 O15 114.6(3) 3_554 .
O1 Cd1 O15 147.4(3) . .
O3 Cd2 O20 142.9(3) 2_554 .
O3 Cd2 O14 95.0(3) 2_554 1_545
O20 Cd2 O14 121.2(3) . 1_545
O3 Cd2 O1 98.5(3) 2_554 4_455
O20 Cd2 O1 84.1(3) . 4_455
O14 Cd2 O1 76.7(3) 1_545 4_455
O3 Cd2 O22 83.3(3) 2_554 3_444
O20 Cd2 O22 80.3(3) . 3_444
O14 Cd2 O22 127.6(3) 1_545 3_444
O1 Cd2 O22 155.5(3) 4_455 3_444
O3 Cd2 O13 86.6(3) 2_554 1_545
O20 Cd2 O13 120.4(3) . 1_545
O14 Cd2 O13 52.3(3) 1_545 1_545
O1 Cd2 O13 128.9(3) 4_455 1_545
O22 Cd2 O13 75.5(3) 3_444 1_545
O3 Cd2 H19 133.5 2_554 .
O20 Cd2 H19 66.6 . .
O14 Cd2 H19 80.0 1_545 .
O1 Cd2 H19 124.4 4_455 .
O22 Cd2 H19 65.4 3_444 .
O13 Cd2 H19 53.8 1_545 .
O5 Cd3 O21 107.8(3) . 1_645
O5 Cd3 O13 165.7(3) . 3_535
O21 Cd3 O13 81.6(3) 1_645 3_535
O5 Cd3 O19 87.4(3) . 3_545
O21 Cd3 O19 125.7(3) 1_645 3_545
O13 Cd3 O19 78.3(3) 3_535 3_545
O5 Cd3 O24 87.5(3) . 4
O21 Cd3 O24 79.3(3) 1_645 4
O13 Cd3 O24 105.1(3) 3_535 4
O19 Cd3 O24 154.7(3) 3_545 4
O5 Cd3 O23 90.6(3) . 4
O21 Cd3 O23 128.9(3) 1_645 4
O13 Cd3 O23 91.6(3) 3_535 4
O19 Cd3 O23 101.8(3) 3_545 4
O24 Cd3 O23 53.6(3) 4 4
O12 Cd4 O15 136.0(3) 2_575 .
O12 Cd4 O25 100.2(4) 2_575 .
O15 Cd4 O25 91.4(4) . .
O12 Cd4 O9 93.5(3) 2_575 3_545
O15 Cd4 O9 128.9(3) . 3_545
O25 Cd4 O9 91.0(3) . 3_545
O12 Cd4 O17 96.1(3) 2_575 .
O15 Cd4 O17 82.0(3) . .
O25 Cd4 O17 162.0(3) . .
O9 Cd4 O17 80.4(3) 3_545 .
O12 Cd4 O10 145.5(3) 2_575 3_545
O15 Cd4 O10 78.4(3) . 3_545
O25 Cd4 O10 77.4(3) . 3_545
O9 Cd4 O10 52.5(3) 3_545 3_545
O17 Cd4 O10 84.9(3) . 3_545
O12 Cd4 O11 52.3(3) 2_575 2_575
O15 Cd4 O11 84.1(3) . 2_575
O25 Cd4 O11 114.1(3) . 2_575
O9 Cd4 O11 139.2(3) 3_545 2_575
O17 Cd4 O11 82.0(3) . 2_575
O10 Cd4 O11 159.4(3) 3_545 2_575
O2 C1 O1 121.7(10) . .
O2 C1 C2 116.9(11) . .
O1 C1 C2 121.3(11) . .
C8 C2 C3 116.5(12) . .
C8 C2 C1 121.8(12) . .
C3 C2 C1 121.7(12) . .
C4 C3 C2 123.6(12) . .
C4 C3 H3 118.2 . .
C2 C3 H3 118.2 . .
C6 C4 C3 119.0(12) . .
C6 C4 C5 117.3(12) . .
C3 C4 C5 123.2(13) . .
O7 C5 O8 120.5(17) . .
O7 C5 C4 122.7(17) . .
O8 C5 C4 116.8(14) . .
C4 C6 C7 118.3(12) . .
C4 C6 H6 120.8 . .
C7 C6 H6 120.8 . .
C8 C7 C6 121.3(12) . .
C8 C7 C9 117.9(12) . .
C6 C7 C9 120.7(11) . .
C7 C8 C2 121.2(13) . .
C7 C8 H8 119.4 . .
C2 C8 H8 119.4 . .
N2 C9 N1 111.4(12) . .
N2 C9 C7 124.4(12) . .
N1 C9 C7 124.2(13) . .
N3 C10 N1 114.8(12) . .
N3 C10 C11 120.9(12) . .
N1 C10 C11 124.3(12) . .
C18 C11 C12 119.2(11) . .
C18 C11 C10 120.9(11) . .
C12 C11 C10 119.4(11) . .
C13 C12 C11 119.8(12) . .
C13 C12 H12 120.1 . .
C11 C12 H12 120.1 . .
C15 C13 C12 122.0(12) . .
C15 C13 C14 118.3(12) . .
C12 C13 C14 119.2(11) . .
O6 C14 O5 122.1(13) . .
O6 C14 C13 116.4(12) . .
O5 C14 C13 121.5(12) . .
C13 C15 C16 117.5(12) . .
C13 C15 H15 121.2 . .
C16 C15 H15 121.2 . .
C15 C16 C18 120.8(11) . .
C15 C16 C17 122.6(11) . .
C18 C16 C17 116.6(10) . .
O4 C17 O3 124.3(11) . .
O4 C17 C16 117.9(11) . .
O3 C17 C16 117.5(10) . .
C11 C18 C16 120.7(11) . .
C11 C18 H18 119.6 . .
C16 C18 H18 119.6 . .
O20 C19 O19 125.3(12) . .
O20 C19 C20 119.0(11) . .
O19 C19 C20 115.3(11) . .
C26 C20 C21 119.0(11) . .
C26 C20 C19 119.5(11) . .
C21 C20 C19 121.5(11) . .
C22 C21 C20 119.4(11) . .
C22 C21 H21 120.3 . .
C20 C21 H21 120.3 . .
C21 C22 C23 121.4(10) . .
C21 C22 C27 121.8(10) . .
C23 C22 C27 116.7(10) . .
C22 C23 C24 118.5(11) . .
C22 C23 H23 120.8 . .
C24 C23 H23 120.8 . .
C26 C24 C23 120.5(11) . .
C26 C24 C25 120.9(11) . .
C23 C24 C25 118.6(10) . .
O17 C25 O18 128.2(12) . .
O17 C25 C24 117.9(11) . .
O18 C25 C24 113.9(11) . .
C20 C26 C24 121.2(11) . .
C20 C26 H26 119.4 . .
C24 C26 H26 119.4 . .
N5 C27 N4 111.5(10) . .
N5 C27 C22 124.9(10) . .
N4 C27 C22 123.6(11) . .
N4 C28 N6 112.2(10) . .
N4 C28 C29 125.6(11) . .
N6 C28 C29 122.2(10) . .
C36 C29 C30 118.4(11) . .
C36 C29 C28 119.3(10) . .
C30 C29 C28 122.3(10) . .
C29 C30 C31 121.1(10) . .
C29 C30 H30 119.5 . .
C31 C30 H30 119.5 . .
C33 C31 C30 118.4(10) . .
C33 C31 C32 119.2(11) . .
C30 C31 C32 122.3(10) . .
O22 C32 O21 123.7(10) . .
O22 C32 C31 119.4(11) . .
O21 C32 C31 116.7(10) . .
C31 C33 C34 121.3(11) . .
C31 C33 H33 119.3 . .
C34 C33 H33 119.3 . .
C36 C34 C33 117.8(11) . .
C36 C34 C35 123.3(11) . .
C33 C34 C35 118.9(11) . .
O23 C35 O24 120.0(11) . .
O23 C35 C34 122.0(11) . .
O24 C35 C34 117.6(12) . .
C34 C36 C29 122.9(11) . .
C34 C36 H36 118.6 . .
C29 C36 H36 118.6 . .
O16 C37 O15 123.5(11) . .
O16 C37 C38 120.3(10) . .
O15 C37 C38 116.2(10) . .
C44 C38 C39 121.0(10) . .
C44 C38 C37 118.2(9) . .
C39 C38 C37 120.6(10) . .
C40 C39 C38 119.4(10) . .
C40 C39 H39 120.3 . .
C38 C39 H39 120.3 . .
C39 C40 C41 120.6(10) . .
C39 C40 C45 123.1(10) . .
C41 C40 C45 116.2(10) . .
C42 C41 C40 118.6(10) . .
C42 C41 H41 120.7 . .
C40 C41 H41 120.7 . .
C41 C42 C44 119.6(10) . .
C41 C42 C43 118.2(10) . .
C44 C42 C43 122.0(10) . .
O13 C43 O14 122.8(10) . .
O13 C43 C42 119.6(10) . .
O14 C43 C42 117.5(9) . .
C38 C44 C42 120.5(10) . .
C38 C44 H44 119.8 . .
C42 C44 H44 119.8 . .
N9 C45 N7 110.0(10) . .
N9 C45 C40 121.2(10) . .
N7 C45 C40 128.5(10) . .
N7 C46 N8 111.0(11) . .
N7 C46 C47 127.8(11) . .
N8 C46 C47 120.8(11) . .
C54 C47 C48 119.8(11) . .
C54 C47 C46 120.4(11) . .
C48 C47 C46 119.7(11) . .
C49 C48 C47 120.0(11) . .
C49 C48 H48 120.0 . .
C47 C48 H48 120.0 . .
C51 C49 C48 120.2(11) . .
C51 C49 C50 121.2(10) . .
C48 C49 C50 118.5(10) . .
O10 C50 O9 121.6(10) . .
O10 C50 C49 120.0(11) . .
O9 C50 C49 118.5(10) . .
C49 C51 C52 120.0(11) . .
C49 C51 H51 120.0 . .
C52 C51 H51 120.0 . .
C51 C52 C54 119.9(10) . .
C51 C52 C53 119.4(10) . .
C54 C52 C53 120.7(10) . .
O12 C53 O11 120.4(11) . .
O12 C53 C52 118.5(11) . .
O11 C53 C52 121.1(10) . .
C47 C54 C52 120.0(11) . .
C47 C54 H54 120.0 . .
C52 C54 H54 120.0 . .
C10 N1 C9 100.4(11) . .
C9 N2 N3 108.5(12) . .
C10 N3 N2 104.8(12) . .
C10 N3 H3A 127.6 . .
N2 N3 H3A 127.6 . .
C28 N4 C27 104.4(10) . .
C27 N5 N6 103.8(9) . .
C27 N5 H5 128.1 . .
N6 N5 H5 128.1 . .
C28 N6 N5 108.0(9) . .
C45 N7 C46 106.2(9) . .
C46 N8 N9 104.7(10) . .
C45 N9 N8 107.8(10) . .
C45 N9 H9 126.1 . .
N8 N9 H9 126.1 . .
C1 O1 Cd2 118.9(8) . 4
C1 O1 Cd1 87.1(7) . .
Cd2 O1 Cd1 109.4(3) 4 .
C1 O2 Cd1 96.3(7) . .
C17 O3 Cd2 102.5(7) . 2
C17 O4 Cd1 112.6(7) . 3_545
C14 O5 Cd3 123.1(9) . .
C14 O6 H6A 108.8 . .
C5 O8 H8A 108.4 . .
C50 O9 Cd4 98.1(7) . 3_554
C50 O10 Cd1 127.6(8) . 3_554
C50 O10 Cd4 87.8(7) . 3_554
Cd1 O10 Cd4 91.9(2) 3_554 3_554
C53 O11 Cd4 85.9(7) . 2_574
C53 O12 Cd4 101.2(8) . 2_574
C43 O13 Cd3 132.6(7) . 3_564
C43 O13 Cd2 85.6(7) . 1_565
Cd3 O13 Cd2 94.8(3) 3_564 1_565
C43 O14 Cd2 98.5(7) . 1_565
C37 O15 Cd4 139.4(8) . .
C37 O15 Cd1 83.4(7) . .
Cd4 O15 Cd1 92.4(3) . .
C37 O16 Cd1 100.7(7) . .
C25 O17 Cd4 127.7(9) . .
C25 O18 Cd1 112.9(9) . .
C19 O19 Cd3 139.0(8) . 3_554
C19 O19 H19 109.0 . .
Cd3 O19 H19 62.9 3_554 .
C19 O20 Cd2 101.0(8) . .
C32 O21 Cd3 100.3(7) . 1_465
C32 O21 H21A 109.0 . .
Cd3 O21 H21A 10.8 1_465 .
C32 O22 Cd2 125.5(8) . 3_455
C35 O23 Cd3 92.3(8) . 4_455
C35 O24 Cd3 94.0(8) . 4_455

loop_
_geom_bond_atom_site_label_1
_geom_bond_atom_site_label_2
_geom_bond_distance
_geom_bond_site_symmetry_2
Cd1 O18 2.207(9) .
Cd1 O16 2.286(8) .
Cd1 O2 2.290(8) .
Cd1 O10 2.404(7) 3_545
Cd1 O4 2.437(8) 3_554
Cd1 O1 2.487(8) .
Cd1 O15 2.646(8) .
Cd2 O3 2.219(8) 2_554
Cd2 O20 2.261(9) .
Cd2 O14 2.301(8) 1_545
Cd2 O1 2.397(8) 4_455
Cd2 O22 2.528(9) 3_444
Cd2 O13 2.604(8) 1_545
Cd2 H19 1.9128 .
Cd3 O5 2.233(9) .
Cd3 O21 2.319(8) 1_645
Cd3 O13 2.322(8) 3_535
Cd3 O19 2.343(8) 3_545
Cd3 O24 2.381(9) 4
Cd3 O23 2.429(9) 4
Cd4 O12 2.277(8) 2_575
Cd4 O15 2.295(9) .
Cd4 O25 2.305(10) .
Cd4 O9 2.333(9) 3_545
Cd4 O17 2.335(8) .
Cd4 O10 2.567(8) 3_545
Cd4 O11 2.583(8) 2_575
C1 O2 1.257(14) .
C1 O1 1.261(14) .
C1 C2 1.461(16) .
C2 C8 1.402(18) .
C2 C3 1.412(17) .
C3 C4 1.391(16) .
C3 H3 0.9300 .
C4 C6 1.375(18) .
C4 C5 1.45(2) .
C5 O7 1.262(19) .
C5 O8 1.27(2) .
C6 C7 1.446(18) .
C6 H6 0.9300 .
C7 C8 1.361(17) .
C7 C9 1.486(17) .
C8 H8 0.9300 .
C9 N2 1.307(18) .
C9 N1 1.375(16) .
C10 N3 1.303(17) .
C10 N1 1.349(16) .
C10 C11 1.490(16) .
C11 C18 1.362(17) .
C11 C12 1.390(17) .
C12 C13 1.382(17) .
C12 H12 0.9300 .
C13 C15 1.379(16) .
C13 C14 1.534(18) .
C14 O6 1.255(16) .
C14 O5 1.274(15) .
C15 C16 1.388(15) .
C15 H15 0.9300 .
C16 C18 1.396(16) .
C16 C17 1.522(15) .
C17 O4 1.264(14) .
C17 O3 1.276(14) .
C18 H18 0.9300 .
C19 O20 1.219(15) .
C19 O19 1.289(14) .
C19 C20 1.504(16) .
C20 C26 1.366(16) .
C20 C21 1.421(16) .
C21 C22 1.370(16) .
C21 H21 0.9300 .
C22 C23 1.391(15) .
C22 C27 1.491(15) .
C23 C24 1.393(16) .
C23 H23 0.9300 .
C24 C26 1.378(16) .
C24 C25 1.569(16) .
C25 O17 1.226(15) .
C25 O18 1.244(15) .
C26 H26 0.9300 .
C27 N5 1.347(15) .
C27 N4 1.360(14) .
C28 N4 1.298(14) .
C28 N6 1.321(15) .
C28 C29 1.495(16) .
C29 C36 1.380(16) .
C29 C30 1.382(15) .
C30 C31 1.404(16) .
C30 H30 0.9300 .
C31 C33 1.389(16) .
C31 C32 1.504(15) .
C32 O22 1.243(15) .
C32 O21 1.290(14) .
C33 C34 1.397(16) .
C33 H33 0.9300 .
C34 C36 1.377(17) .
C34 C35 1.514(17) .
C35 O23 1.239(16) .
C35 O24 1.264(15) .
C36 H36 0.9300 .
C37 O16 1.227(13) .
C37 O15 1.234(13) .
C37 C38 1.553(14) .
C38 C44 1.377(15) .
C38 C39 1.385(15) .
C39 C40 1.376(15) .
C39 H39 0.9300 .
C40 C41 1.441(15) .
C40 C45 1.461(15) .
C41 C42 1.382(15) .
C41 H41 0.9300 .
C42 C44 1.410(15) .
C42 C43 1.499(14) .
C43 O13 1.211(13) .
C43 O14 1.269(13) .
C44 H44 0.9300 .
C45 N9 1.317(14) .
C45 N7 1.322(14) .
C46 N7 1.327(14) .
C46 N8 1.333(15) .
C46 C47 1.454(16) .
C47 C54 1.371(16) .
C47 C48 1.392(16) .
C48 C49 1.391(15) .
C48 H48 0.9300 .
C49 C51 1.374(15) .
C49 C50 1.505(15) .
C50 O10 1.233(14) .
C50 O9 1.264(14) .
C51 C52 1.386(16) .
C51 H51 0.9300 .
C52 C54 1.404(16) .
C52 C53 1.511(15) .
C53 O12 1.231(14) .
C53 O11 1.256(14) .
C54 H54 0.9300 .
N2 N3 1.345(15) .
N3 H3A 0.8600 .
N5 N6 1.371(13) .
N5 H5 0.8600 .
N8 N9 1.376(14) .
N9 H9 0.8600 .
O1 Cd2 2.397(8) 4
O3 Cd2 2.219(8) 2
O4 Cd1 2.437(8) 3_545
O6 H6A 0.9601 .
O8 H8A 0.9599 .
O9 Cd4 2.333(9) 3_554
O10 Cd1 2.404(7) 3_554
O10 Cd4 2.567(8) 3_554
O11 Cd4 2.583(8) 2_574
O12 Cd4 2.277(8) 2_574
O13 Cd3 2.322(8) 3_564
O13 Cd2 2.604(8) 1_565
O14 Cd2 2.301(8) 1_565
O19 Cd3 2.343(8) 3_554
O19 H19 0.9601 .
O21 Cd3 2.319(8) 1_465
O21 H21A 0.9599 .
O22 Cd2 2.528(9) 3_455
O23 Cd3 2.429(9) 4_455
O24 Cd3 2.381(9) 4_455

loop_
_platon_squeeze_void_nr
_platon_squeeze_void_average_x
_platon_squeeze_void_average_y
_platon_squeeze_void_average_z
_platon_squeeze_void_volume
_platon_squeeze_void_count_electrons
_platon_squeeze_void_content
1 0.750 0.313 0.073 1057 349 ' '
2 0.250 0.198 0.180 1058 349 ' '
